data_2005121
loop_
_publ_author_name
'Roszak, A. W.'
'Clement, O.'
'Buncel, E.'

_publ_contact_author 'Aleksander W. Roszak'
_publ_section_title
;
 2,2':6',2''-Terpyridine(1-methylimidazole-<i>N</i>^3^)platinum(II)
 Perchlorate Acetonitrile Solvate
;
_journal_issue 7
_journal_name_full 'Acta Crystallographica Section C'
_journal_page_first 1645
_journal_page_last 1648
_journal_paper_doi 10.1107/S0108270196001370
_journal_volume 52
_journal_year 1996
_chemical_formula_iupac '[Pt(C15 H11 N3)(C4 H6 N2)](Cl O4)2 , C2 H3 N'
_chemical_formula_moiety 'C19 H17 N5 Pt, 2(Cl O4), C2 H3 N'
_chemical_formula_structural
;
[Pt(C~15~H~11~N~3~)(C~4~H~6~N~2~)](ClO~4~)~2~.C~2~H~3~N
;
_chemical_formula_sum 'C21 H20 Cl2 N6 O8 Pt'
_chemical_formula_weight 750.42
_chemical_name_common '[Pt(tpy)(MeIm)](ClO4)2.CH3CN'
_chemical_name_systematic
;
2,2':6',2''-Terpyridine(1-methylimidazole)platinum(II) Perchlorate
Acetonitrile Solvate
;
_space_group_IT_number 14
_symmetry_cell_setting monoclinic
_symmetry_space_group_name_Hall '-P 2ybc'
_symmetry_space_group_name_H-M 'P 1 21/c 1'
_audit_creation_method SHELXL
_cell_angle_alpha 90.00
_cell_angle_beta 108.97(2)
_cell_angle_gamma 90.00
_cell_formula_units_Z 4
_cell_length_a 15.754(4)
_cell_length_b 11.468(4)
_cell_length_c 15.084(3)
_cell_measurement_reflns_used 25
_cell_measurement_temperature 293(2)
_cell_measurement_theta_max 18
_cell_measurement_theta_min 15
_cell_volume 2577.2(13)
_computing_cell_refinement 'CAD-4 Software'
_computing_data_collection 'CAD-4 Software (Enraf-Nonius, 1989)'
_computing_data_reduction 'XTAL3.0 (Hall & Stewart, 1990)'
_computing_molecular_graphics 'ORTEPII (Johnson, 1976), PLUTO (Motherwell & Clegg, 1978)'
_computing_publication_material SHELXL-93
_computing_structure_refinement 'SHELXL-93 (Sheldrick, 1993)'
_computing_structure_solution 'SHELXS-86 (Sheldrick, 1985)'
_diffrn_ambient_temperature 293(2)
_diffrn_measurement_device 'Enraf-Nonius CAD-4 diffractometer'
_diffrn_measurement_method \w/2\q
_diffrn_radiation_monochromator graphite
_diffrn_radiation_source 'fine-focus sealed tube'
_diffrn_radiation_type MoK\a
_diffrn_radiation_wavelength 0.71069
_diffrn_reflns_av_R_equivalents 0.0313
_diffrn_reflns_av_sigmaI/netI 0.0599
_diffrn_reflns_limit_h_max 19
_diffrn_reflns_limit_h_min -20
_diffrn_reflns_limit_k_max 14
_diffrn_reflns_limit_k_min 0
_diffrn_reflns_limit_l_max 19
_diffrn_reflns_limit_l_min 0
_diffrn_reflns_number 5834
_diffrn_reflns_theta_max 26.99
_diffrn_reflns_theta_min 1.37
_diffrn_standards_decay_% '3 variation'
_diffrn_standards_interval_time '60 min.'
_diffrn_standards_number 3
_exptl_absorpt_coefficient_mu 5.71
_exptl_absorpt_correction_T_max 1.00
_exptl_absorpt_correction_T_min 0.67
_exptl_absorpt_correction_type 'DIFABS (Walker & Stuart, 1983)'
_exptl_crystal_colour orange-brown
_exptl_crystal_density_diffrn 1.934
_exptl_crystal_density_meas ?
_exptl_crystal_description prism
_exptl_crystal_F_000 1456
_exptl_crystal_size_max 0.50
_exptl_crystal_size_mid 0.20
_exptl_crystal_size_min 0.12
_refine_diff_density_max 0.919
_refine_diff_density_min -0.840
_refine_ls_extinction_method none
_refine_ls_goodness_of_fit_all 1.006
_refine_ls_goodness_of_fit_obs 1.091
_refine_ls_hydrogen_treatment 'H atoms riding, C-H = 0.93--0.96\%A'
_refine_ls_matrix_type full
_refine_ls_number_parameters 335
_refine_ls_number_reflns 5615
_refine_ls_number_restraints 30
_refine_ls_restrained_S_all 1.011
_refine_ls_restrained_S_obs 1.100
_refine_ls_R_factor_all 0.0937
_refine_ls_R_factor_obs 0.0382
_refine_ls_shift/esd_max 0.022
_refine_ls_shift/esd_mean 0.001
_refine_ls_structure_factor_coef Fsqd
_refine_ls_weighting_details 'w = 1/[\s^2^(Fo^2^)+(0.0636P)^2^] where P=(Fo^2^+2Fc^2^)/3'
_refine_ls_weighting_scheme calc
_refine_ls_wR_factor_all 0.1239
_refine_ls_wR_factor_obs 0.0939
_reflns_number_observed 2923
_reflns_number_total 5615
_reflns_observed_criterion >2sigma(I)
_cod_data_source_file fg1115.cif
_cod_data_source_block bun2
_cod_depositor_comments
;
The following automatic conversions were performed:

'_exptl_crystal_density_meas' value 'not measured' was changed to '?'
- the value is perceived as not measured.

Automatic conversion script
Id: cif_fix_values 3008 2015-01-20 13:52:24Z robertas 

The following automatic conversions were performed:

'_refine_ls_weighting_scheme' value 'calc w =
1/[\s^2^(Fo^2^)+(0.0636P)^2^] where P=(Fo^2^+2Fc^2^)/3' was changed
to 'calc'. New tag '_refine_ls_weighting_details' was created. The
value of the new tag was set to 'w = 1/[\s^2^(Fo^2^)+(0.0636P)^2^]
where P=(Fo^2^+2Fc^2^)/3'.

Automatic conversion script
Id: cif_fix_values 3143 2015-03-26 13:38:13Z robertas 
;
_cod_original_cell_volume 2577.2(12)
_cod_original_sg_symbol_H-M 'P 21 /c'
_cod_database_code 2005121
_cod_database_fobs_code 2005121

loop_
_symmetry_equiv_pos_as_xyz
'x, y, z'
'-x, y+1/2, -z+1/2'
'-x, -y, -z'
'x, -y-1/2, z-1/2'

loop_
_atom_site_aniso_label
_atom_site_aniso_U_11
_atom_site_aniso_U_22
_atom_site_aniso_U_33
_atom_site_aniso_U_12
_atom_site_aniso_U_13
_atom_site_aniso_U_23
Pt 0.0560(2) 0.0548(2) 0.0555(2) 0.0023(2) 0.01829(13) -0.0013(2)
N1 0.054(4) 0.058(5) 0.066(4) 0.000(3) 0.018(3) -0.002(4)
N2 0.059(4) 0.058(4) 0.058(4) 0.007(4) 0.010(3) -0.002(4)
N3 0.058(4) 0.062(5) 0.055(4) 0.005(3) 0.017(3) 0.007(3)
N4 0.061(4) 0.052(4) 0.053(4) 0.000(3) 0.020(3) -0.003(3)
N5 0.085(5) 0.061(5) 0.073(5) 0.009(4) 0.039(4) 0.000(4)
C1 0.073(6) 0.055(6) 0.082(6) 0.000(5) 0.027(5) -0.004(5)
C2 0.077(6) 0.066(7) 0.094(7) 0.001(5) 0.039(5) 0.022(6)
C3 0.095(8) 0.071(8) 0.109(8) -0.002(6) 0.038(7) 0.027(6)
C4 0.070(6) 0.060(6) 0.089(7) -0.001(5) 0.021(5) 0.007(5)
C5 0.051(5) 0.052(5) 0.072(5) 0.006(4) 0.009(4) -0.010(4)
C6 0.058(5) 0.063(6) 0.065(5) -0.002(4) 0.013(4) -0.005(5)
C7 0.069(6) 0.059(6) 0.090(7) 0.017(5) 0.017(5) -0.011(5)
C8 0.076(6) 0.080(8) 0.083(7) 0.019(6) 0.020(5) -0.013(6)
C9 0.078(6) 0.097(9) 0.068(6) 0.016(6) 0.034(5) -0.007(6)
C10 0.058(5) 0.089(8) 0.048(5) 0.004(5) 0.017(4) -0.005(4)
C11 0.057(5) 0.077(7) 0.058(5) 0.002(4) 0.012(4) 0.006(4)
C12 0.076(6) 0.097(9) 0.071(6) 0.002(6) 0.031(5) 0.006(6)
C13 0.081(7) 0.114(10) 0.082(7) 0.000(7) 0.036(6) 0.019(7)
C14 0.088(7) 0.078(7) 0.084(7) 0.006(6) 0.030(6) 0.022(6)
C15 0.077(6) 0.060(6) 0.069(6) 0.000(5) 0.028(5) 0.007(5)
C16 0.064(5) 0.056(5) 0.069(5) 0.002(4) 0.024(4) -0.003(4)
C17 0.089(7) 0.060(6) 0.074(6) -0.015(5) 0.017(5) -0.012(5)
C18 0.067(5) 0.050(5) 0.072(6) -0.001(4) 0.022(5) -0.007(4)
C19 0.101(8) 0.090(8) 0.122(9) 0.016(7) 0.051(7) -0.008(7)
N6 0.168(13) 0.205(16) 0.093(8) 0.032(11) 0.031(9) -0.033(9)
C20 0.080(8) 0.129(12) 0.079(8) 0.010(7) 0.015(6) -0.010(7)
C21 0.115(11) 0.143(14) 0.160(14) -0.002(10) 0.043(10) -0.014(11)
Cl1 0.0702(12) 0.0579(12) 0.0733(13) -0.0021(12) 0.0308(11) -0.0044(12)
O11 0.125(6) 0.087(6) 0.107(6) -0.037(5) 0.036(5) -0.013(4)
O12 0.096(6) 0.143(8) 0.098(6) -0.024(5) 0.024(5) 0.002(5)
O13 0.178(9) 0.083(6) 0.133(7) -0.004(5) 0.102(7) 0.005(5)
O14 0.119(7) 0.106(7) 0.165(9) 0.037(6) 0.054(6) 0.009(6)
Cl2 0.086(2) 0.079(2) 0.091(2) -0.005(2) 0.0373(14) 0.0005(15)

loop_
_atom_site_label
_atom_site_occupancy
_atom_site_fract_x
_atom_site_fract_y
_atom_site_fract_z
_atom_site_U_iso_or_equiv
_atom_site_thermal_displace_type
_atom_site_calc_flag
_atom_site_refinement_flags
_atom_site_disorder_group
_atom_site_type_symbol
Pt 1 .22521(2) .21900(3) .41475(2) .05541(13) Uani d . . Pt
N1 1 .2602(4) .3577(6) .3521(5) .060(2) Uani d . . N
N2 1 .1758(4) .3432(7) .4707(5) .060(2) Uani d . . N
N3 1 .1724(4) .1202(7) .4952(4) .059(2) Uani d . . N
N4 1 .2766(4) .0887(6) .3576(4) .055(2) Uani d . . N
N5 1 .3700(5) -.0297(7) .3260(5) .070(2) Uani d . . N
C1 1 .3039(6) .3580(9) .2881(6) .070(2) Uani d . . C
H1 1 .3226 .2875 .2703 .083 Uiso calc R . H
C2 1 .3210(6) .4576(9) .2497(7) .076(3) Uani d . . C
H2 1 .3503 .4548 .2052 .092 Uiso calc R . H
C3 1 .2958(7) .5618(10) .2753(8) .091(3) Uani d . . C
H3 1 .3081 .6306 .2491 .109 Uiso calc R . H
C4 1 .2517(6) .5646(8) .3408(7) .074(3) Uani d . . C
H4 1 .2339 .6352 .3594 .089 Uiso calc R . H
C5 1 .2346(5) .4617(8) .3779(6) .061(2) Uani d . . C
C6 1 .1845(5) .4516(8) .4480(6) .064(2) Uani d . . C
C7 1 .1534(6) .5410(9) .4874(7) .075(3) Uani d . . C
H7 1 .1600 .6182 .4718 .090 Uiso calc R . H
C8 1 .1108(6) .5122(10) .5529(7) .081(3) Uani d . . C
H8 1 .0887 .5709 .5819 .097 Uiso calc R . H
C9 1 .1018(6) .3991(11) .5741(6) .079(3) Uani d . . C
H9 1 .0736 .3806 .6177 .095 Uiso calc R . H
C10 1 .1335(6) .3128(9) .5326(6) .065(3) Uani d . . C
C11 1 .1310(6) .1855(8) .5454(6) .065(2) Uani d . . C
C12 1 .0916(6) .1333(11) .6024(7) .080(3) Uani d . . C
H12 1 .0652 .1787 .6374 .095 Uiso calc R . H
C13 1 .0901(6) .0132(12) .6092(7) .090(3) Uani d . . C
H13 1 .0617 -0.0234 .6468 .108 Uiso calc R . H
C14 1 .1321(7) -.0497(10) .5585(7) .083(3) Uani d . . C
H14 1 .1333 -0.1307 .5629 .099 Uiso calc R . H
C15 1 .1724(6) .0040(8) .5013(6) .068(2) Uani d . . C
H15 1 .1999 -0.0406 .4668 .081 Uiso calc R . H
C16 1 .3635(6) .0644(7) .3721(6) .063(2) Uani d . . C
H16 1 .4118 .1081 .4093 .075 Uiso calc R . H
C17 1 .2842(7) -.0705(9) .2788(7) .077(3) Uani d . . C
H17 1 .2689 -0.1363 .2409 .092 Uiso calc R . H
C18 1 .2286(6) .0034(7) .2990(6) .063(2) Uani d . . C
H18 1 .1663 -0.0018 .2766 .076 Uiso calc R . H
C19 1 .4544(7) -.0848(10) .3283(8) .101(3) Uani d . . C
H19A 1 .4743 -0.0522 .2799 .121 Uiso calc R . H
H19B 1 .4454 -0.1672 .3184 .121 Uiso calc R . H
H19C 1 .4989 -0.0711 .3883 .121 Uiso calc R . H
N6 1 .3572(10) .1806(15) .1484(8) .158(6) Uani d . . N
C20 1 .4013(8) .1374(13) .1199(9) .099(4) Uani d . . C
C21 1 .4539(9) .0727(13) .0778(10) .140(5) Uani d . . C
H21A 1 .5060 .0430 .1255 .168 Uiso calc R . H
H21B 1 .4724 .1221 .0361 .168 Uiso calc R . H
H21C 1 .4193 .0088 .0432 .168 Uiso calc R . H
Cl1 1 -.04405(15) .2742(2) .2579(2) .0654(5) Uani d D . Cl
O11 1 .0026(5) .3805(7) .2847(5) .107(3) Uani d D . O
O12 1 -.0938(5) .2815(7) .1611(5) .114(3) Uani d D . O
O13 1 -0.1057(7) .2552(7) .3060(7) .119(3) Uani d D . O
O14 1 .0156(6) .1827(7) .2684(7) .128(3) Uani d D . O
Cl2 1 .3912(2) -0.2226(3) .5719(2) .0830(7) Uani d D . Cl
O21A .550(9) .3657(17) -0.255(2) .4745(13) .190(4) Uiso d PD 1 O
O22A .550(9) .4760(13) -0.2696(19) .6209(17) .190(4) Uiso d PD 1 O
O23A .550(9) .3935(16) -.0972(14) .5749(17) .190(4) Uiso d PD 1 O
O24A .550(9) .3246(15) -0.258(2) .6038(17) .190(4) Uiso d PD 1 O
O21B .450(9) .3378(17) -0.3180(19) .5705(19) .190(4) Uiso d PD 2 O
O22B .450(9) .4232(17) -0.176(2) .6661(13) .190(4) Uiso d PD 2 O
O23B .450(9) .3580(18) -0.128(2) .5120(18) .190(4) Uiso d PD 2 O
O24B .450(9) .4656(16) -0.260(2) .549(2) .190(4) Uiso d PD 2 O

loop_
_atom_type_symbol
_atom_type_description
_atom_type_scat_dispersion_real
_atom_type_scat_dispersion_imag
_atom_type_scat_source
C C 0.0033 0.0016 'International Tables Vol C Tables 4.2.6.8 and 6.1.1.4'
H H 0.0000 0.0000 'International Tables Vol C Tables 4.2.6.8 and 6.1.1.4'
Cl Cl 0.1484 0.1585 'International Tables Vol C Tables 4.2.6.8 and 6.1.1.4'
N N 0.0061 0.0033 'International Tables Vol C Tables 4.2.6.8 and 6.1.1.4'
O O 0.0106 0.0060 'International Tables Vol C Tables 4.2.6.8 and 6.1.1.4'
Pt Pt -1.7033 8.3905 'International Tables Vol C Tables 4.2.6.8 and 6.1.1.4'

loop_
_geom_angle_atom_site_label_1
_geom_angle_atom_site_label_2
_geom_angle_atom_site_label_3
_geom_angle
_geom_angle_publ_flag
N1 Pt N2 80.5(3) yes
N1 Pt N3 161.8(3) yes
N1 Pt N4 100.1(3) yes
N2 Pt N3 81.3(3) yes
N2 Pt N4 179.4(3) yes
N3 Pt N4 98.1(3) yes
Pt N1 C1 128.0(6) yes
Pt N1 C5 114.1(6) yes
C1 N1 C5 118.0(8) yes
Pt N2 C6 119.5(6) yes
Pt N2 C10 117.8(7) yes
C6 N2 C10 122.7(8) yes
Pt N3 C11 112.7(6) yes
Pt N3 C15 127.5(6) yes
C11 N3 C15 119.8(8) yes
Pt N4 C16 127.8(6) yes
Pt N4 C18 126.1(5) yes
C16 N4 C18 106.1(7) yes
C16 N5 C17 108.7(8) yes
C16 N5 C19 124.9(9) yes
C17 N5 C19 126.4(8) yes
N1 C1 C2 121.8(9) ?
C2 C1 H1 119.1 ?
N1 C1 H1 119.1 ?
C1 C2 C3 120.5(10) ?
C1 C2 H2 119.7 ?
C3 C2 H2 119.7 ?
C2 C3 C4 119.1(10) ?
C2 C3 H3 120.4 ?
C4 C3 H3 120.4 ?
C3 C4 C5 118.9(10) ?
C5 C4 H4 120.5 ?
C3 C4 H4 120.5 ?
N1 C5 C4 121.6(9) ?
N1 C5 C6 113.8(8) ?
C4 C5 C6 124.5(8) ?
N2 C6 C5 112.2(8) ?
N2 C6 C7 121.4(9) ?
C5 C6 C7 126.4(9) ?
C6 C7 C8 117.1(10) ?
C6 C7 H7 121.5 ?
C8 C7 H7 121.5 ?
C7 C8 C9 120.2(9) ?
C9 C8 H8 119.9 ?
C7 C8 H8 119.9 ?
C8 C9 C10 120.6(10) ?
C10 C9 H9 119.7 ?
C8 C9 H9 119.7 ?
N2 C10 C9 118.0(10) ?
N2 C10 C11 112.6(8) ?
C9 C10 C11 129.5(9) ?
N3 C11 C10 115.6(8) ?
N3 C11 C12 120.5(9) ?
C10 C11 C12 123.9(9) ?
C11 C12 C13 120.6(10) ?
C11 C12 H12 119.7 ?
C13 C12 H12 119.7 ?
C12 C13 C14 117.6(10) ?
C14 C13 H13 121.2 ?
C12 C13 H13 121.2 ?
C13 C14 C15 121.4(10) ?
C13 C14 H14 119.3 ?
C15 C14 H14 119.3 ?
N3 C15 C14 120.1(9) ?
N3 C15 H15 120.0 ?
C14 C15 H15 120.0 ?
N4 C16 N5 109.6(8) yes
N5 C16 H16 125.2 ?
N4 C16 H16 125.2 ?
N5 C17 C18 105.9(8) yes
C18 C17 H17 127.1 ?
N5 C17 H17 127.1 ?
C17 C18 N4 109.8(8) yes
C17 C18 H18 125.1 ?
N4 C18 H18 125.1 ?
N5 C19 H19A 109.5 ?
N5 C19 H19B 109.5 ?
H19A C19 H19B 109.5 ?
N5 C19 H19C 109.5 ?
H19A C19 H19C 109.5 ?
H19B C19 H19C 109.5 ?
N6 C20 C21 174.9(18) ?
C20 C21 H21A 109.5 ?
C20 C21 H21B 109.5 ?
H21A C21 H21B 109.5 ?
C20 C21 H21C 109.5(8) ?
H21A C21 H21C 109.5 ?
H21B C21 H21C 109.5 ?
O14 Cl1 O13 112.4(5) ?
O14 Cl1 O11 110.6(6) ?
O13 Cl1 O11 111.6(5) ?
O14 Cl1 O12 106.9(5) ?
O13 Cl1 O12 107.3(6) ?
O11 Cl1 O12 107.9(5) ?
O21B Cl2 O24B 107.9(14) ?
O21B Cl2 O23B 120.6(15) ?
O24B Cl2 O23B 104.6(14) ?
O24A Cl2 O22A 114.4(14) ?
O24A Cl2 O23A 107.5(12) ?
O22A Cl2 O23A 110.9(12) ?
O24A Cl2 O21A 107.3(13) ?
O22A Cl2 O21A 109.9(12) ?
O23A Cl2 O21A 106.5(11) ?
O21B Cl2 O22B 109.0(14) ?
O24B Cl2 O22B 107.6(14) ?
O23B Cl2 O22B 106.4(13) ?

loop_
_geom_bond_atom_site_label_1
_geom_bond_atom_site_label_2
_geom_bond_distance
_geom_bond_publ_flag
Pt N1 2.016(7) yes
Pt N2 1.943(7) yes
Pt N3 2.026(7) yes
Pt N4 2.021(6) yes
N1 C1 1.355(10) yes
N1 C5 1.356(10) yes
N2 C6 1.309(11) yes
N2 C10 1.357(11) yes
N3 C11 1.371(10) yes
N3 C15 1.336(11) yes
N4 C16 1.343(10) yes
N4 C18 1.370(10) yes
N5 C16 1.306(10) yes
N5 C17 1.388(11) yes
N5 C19 1.462(11) yes
C1 C2 1.348(12) ?
C1 H1 0.93 ?
C2 C3 1.354(14) ?
C2 H2 0.93 ?
C3 C4 1.381(13) ?
C3 H3 0.93 ?
C4 C5 1.370(12) ?
C4 H4 0.93 ?
C5 C6 1.516(13) ?
C6 C7 1.354(12) ?
C7 C8 1.402(13) ?
C7 H7 0.93 ?
C8 C9 1.355(15) ?
C8 H8 0.93 ?
C9 C10 1.350(13) ?
C9 H9 0.93 ?
C10 C11 1.474(14) ?
C11 C12 1.354(12) ?
C12 C13 1.382(15) ?
C12 H12 0.93 ?
C13 C14 1.368(14) ?
C13 H13 0.93 ?
C14 C15 1.373(12) ?
C14 H14 0.93 ?
C15 H15 0.93 ?
C16 H16 0.93 ?
C17 C18 1.323(12) yes
C17 H17 0.93 ?
C18 H18 0.93 ?
C19 H19A 0.96 ?
C19 H19B 0.96 ?
C19 H19C 0.96 ?
N6 C20 1.053(15) ?
C20 C21 1.41(2) ?
C21 H21A 0.96 ?
C21 H21B 0.96 ?
C21 H21C 0.96 ?
Cl1 O14 1.384(8) ?
Cl1 O13 1.406(8) ?
Cl1 O11 1.413(7) ?
Cl1 O12 1.417(8) ?
Cl2 O24A 1.35(2) ?
Cl2 O21B 1.38(2) ?
Cl2 O24B 1.39(2) ?
Cl2 O23B 1.40(2) ?
Cl2 O22A 1.41(2) ?
Cl2 O23A 1.44(2) ?
Cl2 O21A 1.44(2) ?
Cl2 O22B 1.45(2) ?

loop_
_geom_torsion_atom_site_label_1
_geom_torsion_atom_site_label_2
_geom_torsion_atom_site_label_3
_geom_torsion_atom_site_label_4
_geom_torsion
_geom_torsion_publ_flag
N2 Pt N1 C1 -178.7(7) ?
N4 Pt N1 C1 1.5(7) ?
N3 Pt N1 C1 -176.7(7) ?
N2 Pt N1 C5 0.3(5) ?
N4 Pt N1 C5 -179.5(5) ?
N3 Pt N1 C5 2.4(12) ?
N1 Pt N2 C6 -0.2(6) ?
N4 Pt N2 C6 16.E1(3) ?
N3 Pt N2 C6 -179.6(7) ?
N1 Pt N2 C10 -180.0(6) ?
N4 Pt N2 C10 -2.E1(3) ?
N3 Pt N2 C10 0.7(6) ?
N2 Pt N3 C15 178.3(7) ?
N1 Pt N3 C15 176.3(7) ?
N4 Pt N3 C15 -1.9(7) ?
N2 Pt N3 C11 0.0(6) ?
N1 Pt N3 C11 -2.0(11) ?
N4 Pt N3 C11 179.8(5) ?
N2 Pt N4 C16 -9.E1(3) ?
N1 Pt N4 C16 68.4(7) yes
N3 Pt N4 C16 -112.2(7) yes
N2 Pt N4 C18 9.E1(3) ?
N1 Pt N4 C18 -114.9(7) yes
N3 Pt N4 C18 64.5(7) yes
C5 N1 C1 C2 -0.9(13) ?
Pt N1 C1 C2 178.1(7) ?
N1 C1 C2 C3 1.0(15) ?
C1 C2 C3 C4 -0.5(16) ?
C2 C3 C4 C5 -0.1(15) ?
C1 N1 C5 C4 0.3(12) ?
Pt N1 C5 C4 -178.9(7) ?
C1 N1 C5 C6 178.8(7) ?
Pt N1 C5 C6 -0.4(9) ?
C3 C4 C5 N1 0.2(13) ?
C3 C4 C5 C6 -178.1(8) ?
C10 N2 C6 C7 1.7(13) ?
Pt N2 C6 C7 -178.0(6) ?
C10 N2 C6 C5 179.8(7) ?
Pt N2 C6 C5 0.1(9) ?
N1 C5 C6 N2 0.2(10) ?
C4 C5 C6 N2 178.7(8) ?
N1 C5 C6 C7 178.2(8) ?
C4 C5 C6 C7 -3.3(14) ?
N2 C6 C7 C8 -0.5(13) ?
C5 C6 C7 C8 -178.3(8) ?
C6 C7 C8 C9 -0.3(14) ?
C7 C8 C9 C10 -0.1(15) ?
C8 C9 C10 N2 1.2(14) ?
C8 C9 C10 C11 179.9(9) ?
C6 N2 C10 C9 -2.0(12) ?
Pt N2 C10 C9 177.7(6) ?
C6 N2 C10 C11 179.1(7) ?
Pt N2 C10 C11 -1.2(9) ?
C15 N3 C11 C12 1.1(12) ?
Pt N3 C11 C12 179.6(7) ?
C15 N3 C11 C10 -179.1(7) ?
Pt N3 C11 C10 -0.7(9) ?
C9 C10 C11 C12 2.2(14) ?
N2 C10 C11 C12 -179.1(8) ?
C9 C10 C11 N3 -177.6(9) ?
N2 C10 C11 N3 1.2(10) ?
N3 C11 C12 C13 -1.7(14) ?
C10 C11 C12 C13 178.5(9) ?
C11 C12 C13 C14 1.8(15) ?
C12 C13 C14 C15 -1.4(15) ?
C11 N3 C15 C14 -0.7(13) ?
Pt N3 C15 C14 -178.9(6) ?
C13 C14 C15 N3 0.9(15) ?
C17 N5 C16 N4 -0.1(10) ?
C19 N5 C16 N4 -177.4(8) ?
C18 N4 C16 N5 -0.2(9) ?
Pt N4 C16 N5 177.1(5) ?
C16 N5 C17 C18 0.3(11) ?
C19 N5 C17 C18 177.5(9) ?
N5 C17 C18 N4 -0.4(11) ?
C16 N4 C18 C17 0.4(10) ?
Pt N4 C18 C17 -177.0(6) ?
